data_2018807
loop_
_publ_author_name
'Acosta, Lina M.'
'Yepes, Andr\'es F.'
'Palma, Alirio'
'Cobo, Justo'
'Glidewell, Christopher'

_publ_section_title
;
 Six closely related 4,6-disubstituted 2-amino-5-formylpyrimidines:
 different ring conformations, polarized electronic structures, and
 hydrogen-bonded assembly in zero, one, two and three dimensions
;
_journal_coeditor_code YF3022
_journal_issue 2
_journal_name_full 'Acta Crystallographica Section C'
_journal_page_first 162
_journal_page_last 171
_journal_paper_doi 10.1107/S0108270112051049
_journal_volume 69
_journal_year 2013
_chemical_formula_iupac 'C15 H23 N5 O3'
_chemical_formula_moiety 'C15 H23 N5 O3'
_chemical_formula_sum 'C15 H23 N5 O3'
_chemical_formula_weight 321.38
_chemical_name_systematic
;
ethyl
3-amino-<i>N</i>-[2-amino-5-formyl-6-(piperidin-4-yl)pyrimidin-4-yl]propionate
;
_space_group_IT_number 2
_symmetry_cell_setting triclinic
_symmetry_space_group_name_Hall '-P 1'
_symmetry_space_group_name_H-M 'P -1'
_atom_sites_solution_hydrogens geom
_atom_sites_solution_primary direct
_atom_sites_solution_secondary difmap
_cell_angle_alpha 109.16(3)
_cell_angle_beta 98.19(5)
_cell_angle_gamma 103.10(3)
_cell_formula_units_Z 2
_cell_length_a 8.040(4)
_cell_length_b 10.391(3)
_cell_length_c 10.458(8)
_cell_measurement_reflns_used 3583
_cell_measurement_temperature 120(2)
_cell_measurement_theta_max 27.50
_cell_measurement_theta_min 2.91
_cell_volume 781.2(8)
_computing_cell_refinement 'DIRAX/LSQ (Duisenberg <i>et al.</i>, 2000)'
_computing_data_collection 'COLLECT (Nonius, 1999)'
_computing_data_reduction 'EVALCCD (Duisenberg <i>et al.</i>, 2003)'
_computing_molecular_graphics 'PLATON (Spek, 2009)'
_computing_publication_material
;
SHELXL97 (Sheldrick, 2008) and PLATON (Spek, 2009)
;
_computing_structure_refinement 'SHELXL97 (Sheldrick, 2008)'
_computing_structure_solution 'SIR2004 (Burla <i>et al.</i>, 2005)'
_diffrn_ambient_temperature 120(2)
_diffrn_detector_area_resol_mean 9.091
_diffrn_measured_fraction_theta_full 0.999
_diffrn_measured_fraction_theta_max 0.999
_diffrn_measurement_device_type 'Bruker Nonius KappaCCD area-detector'
_diffrn_measurement_method '\f and \w scans'
_diffrn_radiation_monochromator graphite
_diffrn_radiation_source 'Bruker--Nonius FR591 rotating anode'
_diffrn_radiation_type 'Mo K\a'
_diffrn_radiation_wavelength 0.71073
_diffrn_reflns_av_R_equivalents 0.0589
_diffrn_reflns_av_sigmaI/netI 0.0425
_diffrn_reflns_limit_h_max 10
_diffrn_reflns_limit_h_min -10
_diffrn_reflns_limit_k_max 13
_diffrn_reflns_limit_k_min -13
_diffrn_reflns_limit_l_max 13
_diffrn_reflns_limit_l_min -13
_diffrn_reflns_number 17622
_diffrn_reflns_theta_full 26.50
_diffrn_reflns_theta_max 26.50
_diffrn_reflns_theta_min 2.91
_diffrn_standards_decay_% 0
_diffrn_standards_interval_count 0
_diffrn_standards_interval_time 0
_diffrn_standards_number 0
_exptl_absorpt_coefficient_mu 0.098
_exptl_absorpt_correction_T_max 0.936
_exptl_absorpt_correction_T_min 0.885
_exptl_absorpt_correction_type multi-scan
_exptl_absorpt_process_details '(SADABS; Sheldrick, 2003)'
_exptl_crystal_colour colourless
_exptl_crystal_density_diffrn 1.366
_exptl_crystal_density_method 'not measured'
_exptl_crystal_description block
_exptl_crystal_F_000 344
_exptl_crystal_size_max 0.41
_exptl_crystal_size_mid 0.25
_exptl_crystal_size_min 0.22
_refine_diff_density_max 0.249
_refine_diff_density_min -0.318
_refine_ls_extinction_method none
_refine_ls_goodness_of_fit_ref 1.051
_refine_ls_hydrogen_treatment constr
_refine_ls_matrix_type full
_refine_ls_number_parameters 209
_refine_ls_number_reflns 3227
_refine_ls_number_restraints 0
_refine_ls_restrained_S_all 1.051
_refine_ls_R_factor_all 0.0772
_refine_ls_R_factor_gt 0.0512
_refine_ls_shift/su_max 0.001
_refine_ls_shift/su_mean 0.000
_refine_ls_structure_factor_coef Fsqd
_refine_ls_weighting_details 'w = 1/[\s^2^(Fo^2^)+(0.0571P)^2^+0.5988P] where P=(Fo^2^+2Fc^2^)/3'
_refine_ls_weighting_scheme calc
_refine_ls_wR_factor_gt 0.1181
_refine_ls_wR_factor_ref 0.1342
_reflns_number_gt 2384
_reflns_number_total 3227
_reflns_threshold_expression I>2\s(I)
_cod_data_source_file yf3022.cif
_cod_data_source_block VI
_cod_database_code 2018807
_cod_database_fobs_code 2018807

loop_
_symmetry_equiv_pos_as_xyz
'x, y, z'
'-x, -y, -z'

loop_
_atom_site_type_symbol
_atom_site_label
_atom_site_fract_x
_atom_site_fract_y
_atom_site_fract_z
_atom_site_U_iso_or_equiv
_atom_site_adp_type
_atom_site_calc_flag
_atom_site_refinement_flags
_atom_site_occupancy
_atom_site_symmetry_multiplicity
N N1 0.2067(2) 0.99862(17) 0.39947(17) 0.0181(4) Uani d . 1 1
C C2 0.1344(3) 0.8952(2) 0.2717(2) 0.0178(4) Uani d . 1 1
N N3 0.0811(2) 0.75376(17) 0.23960(17) 0.0177(4) Uani d . 1 1
C C4 0.0706(3) 0.7141(2) 0.3481(2) 0.0171(4) Uani d . 1 1
C C5 0.1156(3) 0.8157(2) 0.48841(19) 0.0172(4) Uani d . 1 1
C C6 0.2032(3) 0.9578(2) 0.5067(2) 0.0178(4) Uani d . 1 1
N N21 0.1241(2) 0.93797(18) 0.16430(17) 0.0221(4) Uani d . 1 1
H H21A 0.1448 1.0307 0.1857 0.027 Uiso d R 1 1
H H21B 0.0549 0.8723 0.0841 0.027 Uiso d R 1 1
N N41 0.0112(2) 0.57444(17) 0.32114(17) 0.0186(4) Uani d . 1 1
H H41 0.0086 0.5442 0.3960 0.022 Uiso d R 1 1
C C42 -0.0436(3) 0.4661(2) 0.18126(19) 0.0182(4) Uani d . 1 1
H H42A -0.1151 0.4985 0.1199 0.022 Uiso calc R 1 1
H H42B -0.1192 0.3776 0.1834 0.022 Uiso calc R 1 1
C C43 0.1089(3) 0.4326(2) 0.1192(2) 0.0212(4) Uani d . 1 1
H H43A 0.0686 0.3906 0.0164 0.025 Uiso calc R 1 1
H H43B 0.2036 0.5225 0.1446 0.025 Uiso calc R 1 1
C C44 0.1820(3) 0.3315(2) 0.1681(2) 0.0196(4) Uani d . 1 1
O O44 0.10635(19) 0.20552(14) 0.12956(14) 0.0223(3) Uani d . 1 1
O O45 0.34111(19) 0.39256(14) 0.25435(14) 0.0222(3) Uani d . 1 1
C C46 0.4207(3) 0.2999(2) 0.3051(2) 0.0257(5) Uani d . 1 1
H H46A 0.4186 0.2144 0.2260 0.031 Uiso calc R 1 1
H H46B 0.3549 0.2685 0.3679 0.031 Uiso calc R 1 1
C C47 0.6066(3) 0.3843(2) 0.3820(3) 0.0312(5) Uani d . 1 1
H H47A 0.6071 0.4713 0.4567 0.047 Uiso calc R 1 1
H H47B 0.6722 0.4097 0.3174 0.047 Uiso calc R 1 1
H H47C 0.6618 0.3270 0.4223 0.047 Uiso calc R 1 1
C C51 0.0490(3) 0.7813(2) 0.5944(2) 0.0192(4) Uani d . 1 1
H H51 0.0596 0.8579 0.6784 0.023 Uiso calc R 1 1
O O51 -0.02206(19) 0.65980(14) 0.58706(14) 0.0216(3) Uani d . 1 1
N N61 0.2857(2) 1.05882(17) 0.63761(17) 0.0199(4) Uani d . 1 1
C C62 0.3611(3) 1.2063(2) 0.6514(2) 0.0218(5) Uani d . 1 1
H H62A 0.2834 1.2294 0.5853 0.026 Uiso calc R 1 1
H H62B 0.4769 1.2169 0.6275 0.026 Uiso calc R 1 1
C C63 0.3831(3) 1.3095(2) 0.7991(2) 0.0248(5) Uani d . 1 1
H H63A 0.2658 1.3073 0.8187 0.030 Uiso calc R 1 1
H H63B 0.4419 1.4074 0.8071 0.030 Uiso calc R 1 1
C C64 0.4915(3) 1.2721(2) 0.9069(2) 0.0257(5) Uani d . 1 1
H H64A 0.6140 1.2870 0.8961 0.031 Uiso calc R 1 1
H H64B 0.4935 1.3350 1.0019 0.031 Uiso calc R 1 1
C C65 0.4114(3) 1.1178(2) 0.8867(2) 0.0264(5) Uani d . 1 1
H H65A 0.4866 1.0916 0.9517 0.032 Uiso calc R 1 1
H H65B 0.2941 1.1056 0.9080 0.032 Uiso calc R 1 1
C C66 0.3942(3) 1.0207(2) 0.7381(2) 0.0216(5) Uani d . 1 1
H H66A 0.5125 1.0283 0.7191 0.026 Uiso calc R 1 1
H H66B 0.3396 0.9207 0.7262 0.026 Uiso calc R 1 1

loop_
_atom_site_aniso_label
_atom_site_aniso_U_11
_atom_site_aniso_U_22
_atom_site_aniso_U_33
_atom_site_aniso_U_12
_atom_site_aniso_U_13
_atom_site_aniso_U_23
N1 0.0212(9) 0.0155(8) 0.0162(8) 0.0040(7) 0.0016(7) 0.0064(7)
C2 0.0191(10) 0.0160(9) 0.0169(10) 0.0048(8) 0.0016(8) 0.0059(8)
N3 0.0197(9) 0.0163(8) 0.0169(8) 0.0038(7) 0.0021(7) 0.0077(7)
C4 0.0170(10) 0.0168(9) 0.0184(10) 0.0061(8) 0.0021(8) 0.0078(8)
C5 0.0202(10) 0.0155(9) 0.0146(9) 0.0042(8) 0.0001(8) 0.0061(8)
C6 0.0186(10) 0.0161(9) 0.0186(10) 0.0062(8) 0.0015(8) 0.0066(8)
N21 0.0298(10) 0.0152(8) 0.0179(8) 0.0024(7) -0.0006(7) 0.0072(7)
N41 0.0266(9) 0.0144(8) 0.0144(8) 0.0053(7) 0.0021(7) 0.0063(7)
C42 0.0222(10) 0.0155(9) 0.0150(10) 0.0040(8) 0.0009(8) 0.0056(8)
C43 0.0290(11) 0.0174(10) 0.0165(10) 0.0048(8) 0.0034(8) 0.0075(8)
C44 0.0248(11) 0.0186(10) 0.0140(9) 0.0051(8) 0.0054(8) 0.0047(8)
O44 0.0281(8) 0.0156(7) 0.0195(7) 0.0038(6) 0.0004(6) 0.0057(6)
O45 0.0235(8) 0.0193(7) 0.0223(7) 0.0050(6) 0.0019(6) 0.0082(6)
C46 0.0277(12) 0.0228(11) 0.0271(11) 0.0087(9) 0.0009(9) 0.0112(9)
C47 0.0244(12) 0.0315(12) 0.0334(13) 0.0098(10) 0.0018(10) 0.0076(10)
C51 0.0210(10) 0.0188(10) 0.0166(10) 0.0066(8) 0.0017(8) 0.0059(8)
O51 0.0265(8) 0.0189(7) 0.0201(7) 0.0041(6) 0.0049(6) 0.0099(6)
N61 0.0244(9) 0.0140(8) 0.0172(8) 0.0025(7) -0.0005(7) 0.0050(7)
C62 0.0272(11) 0.0149(10) 0.0187(10) 0.0018(8) 0.0003(9) 0.0055(8)
C63 0.0299(12) 0.0166(10) 0.0209(11) 0.0027(9) 0.0007(9) 0.0032(8)
C64 0.0306(12) 0.0205(10) 0.0176(10) 0.0026(9) -0.0014(9) 0.0030(8)
C65 0.0327(12) 0.0242(11) 0.0183(10) 0.0042(9) 0.0006(9) 0.0078(9)
C66 0.0239(11) 0.0185(10) 0.0201(10) 0.0055(8) -0.0007(8) 0.0074(8)

loop_
_atom_type_symbol
_atom_type_description
_atom_type_scat_dispersion_real
_atom_type_scat_dispersion_imag
_atom_type_scat_source
C C 0.0033 0.0016 'International Tables Vol C Tables 4.2.6.8 and 6.1.1.4'
H H 0.0000 0.0000 'International Tables Vol C Tables 4.2.6.8 and 6.1.1.4'
N N 0.0061 0.0033 'International Tables Vol C Tables 4.2.6.8 and 6.1.1.4'
O O 0.0106 0.0060 'International Tables Vol C Tables 4.2.6.8 and 6.1.1.4'

loop_
_geom_angle_atom_site_label_1
_geom_angle_atom_site_label_2
_geom_angle_atom_site_label_3
_geom_angle
C6 N1 C2 116.23(17)
N21 C2 N3 116.10(18)
N21 C2 N1 116.28(18)
N3 C2 N1 127.51(18)
C4 N3 C2 115.03(17)
N3 C4 N41 117.39(18)
N3 C4 C5 122.16(18)
N41 C4 C5 120.43(18)
C51 C5 C6 122.24(18)
C51 C5 C4 121.52(18)
C6 C5 C4 115.25(18)
N1 C6 N61 117.61(18)
N1 C6 C5 121.51(18)
N61 C6 C5 120.87(18)
C2 N21 H21A 115.9
C2 N21 H21B 114.8
H21A N21 H21B 123.6
C4 N41 C42 123.41(17)
C4 N41 H41 118.7
C42 N41 H41 117.9
N41 C42 C43 113.62(17)
N41 C42 H42A 108.8
C43 C42 H42A 108.8
N41 C42 H42B 108.8
C43 C42 H42B 108.8
H42A C42 H42B 107.7
C44 C43 C42 112.97(17)
C44 C43 H43A 109.0
C42 C43 H43A 109.0
C44 C43 H43B 109.0
C42 C43 H43B 109.0
H43A C43 H43B 107.8
O44 C44 O45 122.99(19)
O44 C44 C43 123.36(19)
O45 C44 C43 113.62(17)
C44 O45 C46 116.48(16)
O45 C46 C47 107.34(18)
O45 C46 H46A 110.2
C47 C46 H46A 110.2
O45 C46 H46B 110.2
C47 C46 H46B 110.2
H46A C46 H46B 108.5
C46 C47 H47A 109.5
C46 C47 H47B 109.5
H47A C47 H47B 109.5
C46 C47 H47C 109.5
H47A C47 H47C 109.5
H47B C47 H47C 109.5
O51 C51 C5 125.40(19)
O51 C51 H51 117.3
C5 C51 H51 117.3
C6 N61 C62 118.51(17)
C6 N61 C66 119.36(16)
C62 N61 C66 111.47(16)
N61 C62 C63 111.02(17)
N61 C62 H62A 109.4
C63 C62 H62A 109.4
N61 C62 H62B 109.4
C63 C62 H62B 109.4
H62A C62 H62B 108.0
C62 C63 C64 111.73(18)
C62 C63 H63A 109.3
C64 C63 H63A 109.3
C62 C63 H63B 109.3
C64 C63 H63B 109.3
H63A C63 H63B 107.9
C65 C64 C63 109.64(18)
C65 C64 H64A 109.7
C63 C64 H64A 109.7
C65 C64 H64B 109.7
C63 C64 H64B 109.7
H64A C64 H64B 108.2
C66 C65 C64 110.45(18)
C66 C65 H65A 109.6
C64 C65 H65A 109.6
C66 C65 H65B 109.6
C64 C65 H65B 109.6
H65A C65 H65B 108.1
N61 C66 C65 111.06(17)
N61 C66 H66A 109.4
C65 C66 H66A 109.4
N61 C66 H66B 109.4
C65 C66 H66B 109.4
H66A C66 H66B 108.0

loop_
_geom_bond_atom_site_label_1
_geom_bond_atom_site_label_2
_geom_bond_distance
N1 C6 1.324(3)
N1 C2 1.353(3)
C2 N21 1.336(3)
C2 N3 1.344(3)
N3 C4 1.335(3)
C4 N41 1.339(3)
C4 C5 1.434(3)
C5 C51 1.409(3)
C5 C6 1.421(3)
C6 N61 1.378(3)
N21 H21A 0.8843
N21 H21B 0.8932
N41 C42 1.453(3)
N41 H41 0.9356
C42 C43 1.522(3)
C42 H42A 0.9900
C42 H42B 0.9900
C43 C44 1.502(3)
C43 H43A 0.9900
C43 H43B 0.9900
C44 O44 1.212(2)
C44 O45 1.335(3)
O45 C46 1.461(2)
C46 C47 1.500(3)
C46 H46A 0.9900
C46 H46B 0.9900
C47 H47A 0.9800
C47 H47B 0.9800
C47 H47C 0.9800
C51 O51 1.234(2)
C51 H51 0.9500
N61 C62 1.465(3)
N61 C66 1.481(3)
C62 C63 1.522(3)
C62 H62A 0.9900
C62 H62B 0.9900
C63 C64 1.530(3)
C63 H63A 0.9900
C63 H63B 0.9900
C64 C65 1.517(3)
C64 H64A 0.9900
C64 H64B 0.9900
C65 C66 1.516(3)
C65 H65A 0.9900
C65 H65B 0.9900
C66 H66A 0.9900
C66 H66B 0.9900

loop_
_geom_hbond_atom_site_label_D
_geom_hbond_atom_site_label_H
_geom_hbond_atom_site_label_A
_geom_hbond_site_symmetry_A
_geom_hbond_distance_DH
_geom_hbond_distance_HA
_geom_hbond_distance_DA
_geom_hbond_angle_DHA
_geom_hbond_publ_flag
N21 H21A O44 1_565 0.88 2.15 2.951(3) 150 no
N21 H21B O44 2_565 0.89 2.20 3.036(3) 156 no
N41 H41 O51 . 0.94 2.05 2.700(3) 125 no
N41 H41 O51 2_566 0.94 2.21 2.909(3) 131 no
C43 H43A N3 2_565 0.99 2.55 3.524(4) 169 no

loop_
_geom_torsion_atom_site_label_1
_geom_torsion_atom_site_label_2
_geom_torsion_atom_site_label_3
_geom_torsion_atom_site_label_4
_geom_torsion
C6 N1 C2 N21 174.38(18)
C6 N1 C2 N3 -9.8(3)
N21 C2 N3 C4 -171.57(18)
N1 C2 N3 C4 12.6(3)
C2 N3 C4 N41 177.37(17)
C2 N3 C4 C5 -0.8(3)
N3 C4 C5 C51 157.28(19)
N41 C4 C5 C51 -20.9(3)
N3 C4 C5 C6 -11.6(3)
N41 C4 C5 C6 170.27(18)
C2 N1 C6 N61 175.91(17)
C2 N1 C6 C5 -5.0(3)
C51 C5 C6 N1 -154.2(2)
C4 C5 C6 N1 14.6(3)
C51 C5 C6 N61 24.9(3)
C4 C5 C6 N61 -166.31(18)
N3 C4 N41 C42 -0.9(3)
C5 C4 N41 C42 177.40(18)
C4 N41 C42 C43 78.2(2)
N41 C42 C43 C44 81.2(2)
C42 C43 C44 O44 72.8(3)
C42 C43 C44 O45 -109.4(2)
O44 C44 O45 C46 -1.7(3)
C43 C44 O45 C46 -179.55(17)
C44 O45 C46 C47 171.90(18)
C6 C5 C51 O51 -177.03(19)
C4 C5 C51 O51 14.9(3)
N1 C6 N61 C62 4.2(3)
C5 C6 N61 C62 -174.97(18)
N1 C6 N61 C66 -137.42(19)
C5 C6 N61 C66 43.4(3)
C6 N61 C62 C63 158.54(18)
C66 N61 C62 C63 -57.0(2)
N61 C62 C63 C64 55.0(2)
C62 C63 C64 C65 -53.9(3)
C63 C64 C65 C66 55.0(3)
C6 N61 C66 C65 -156.94(19)
C62 N61 C66 C65 59.0(2)
C64 C65 C66 N61 -58.0(2)

loop_
_cod_related_entry_id
_cod_related_entry_database
_cod_related_entry_code
1 ChemSpider 30654422
